data_4504567
loop_
_publ_author_name
'Vande Velde, Christophe M. L.'
'Geise, Herman J.'
'Blockhuys, Frank'

_publ_contact_author
;Frank Blockhuys
Structural Chemistry
University of Antwerp, U.A.
Universiteitsplein 1
B-2610 Antwerpen
Belgium
;
_publ_section_title
;
 The Precarious Equilibrium between Different Types of Weak Hydrogen Bonds
 in Methoxy-Substituted Distyrylbenzenes: The Hybrid Network
 inE,E-1,4-Bis[2-(2,4,6-trimethoxyphenyl)ethenyl]-2,3,5,6-tetramethoxybenzene
;
_journal_issue 1
_journal_name_full 'Crystal Growth &amp; Design'
_journal_page_first 241
_journal_paper_doi 10.1021/cg050317g
_journal_volume 6
_journal_year 2006
_chemical_formula_moiety 'C32 H38 O10'
_chemical_formula_sum 'C32 H38 O10'
_chemical_formula_weight 582.62
_chemical_melting_point 476.1(10)
_chemical_name_common 246-DMT
_chemical_name_systematic
;
 1,4-bis[2-(2,4,6-trimethoxyphenyl)ethenyl]-2,3,5,6-tetramethoxybenzene
;
_space_group_IT_number 61
_symmetry_cell_setting orthorhombic
_symmetry_space_group_name_Hall '-P 2ac 2ab'
_symmetry_space_group_name_H-M 'P b c a'
_atom_sites_solution_hydrogens geom
_atom_sites_solution_primary direct
_atom_sites_solution_secondary difmap
_audit_creation_method SHELXL-97
_cell_angle_alpha 90.00
_cell_angle_beta 90.00
_cell_angle_gamma 90.00
_cell_formula_units_Z 4
_cell_length_a 7.309(2)
_cell_length_b 15.180(3)
_cell_length_c 27.115(4)
_cell_measurement_reflns_used 25
_cell_measurement_temperature 293(2)
_cell_measurement_theta_max 18.34
_cell_measurement_theta_min 6.53
_cell_volume 3008.4(11)
_computing_cell_refinement 'CAD4 Express (Enraf Nonius, 1994)'
_computing_data_collection 'CAD4 Express (Enraf Nonius, 1994)'
_computing_data_reduction 'XCAD4 (Harms & Wocadlo, 1995)'
_computing_molecular_graphics
;
ORTEP-3 (Farrugia, 1999), 
Mercury 1.2.1 (Bruno, 2002)
;
_computing_publication_material 'WinGX (Farrugia, 1997)'
_computing_structure_refinement 'SHELXL-97 (Sheldrick, 1997)'
_computing_structure_solution 'SHELXS-97 (Sheldrick, 1997)'
_diffrn_ambient_temperature 293(2)
_diffrn_measured_fraction_theta_full 0.999
_diffrn_measured_fraction_theta_max 0.999
_diffrn_measurement_device_type 'Enraf-Nonius Mach3'
_diffrn_measurement_method \w/2\q
_diffrn_radiation_monochromator graphite
_diffrn_radiation_source 'fine-focus sealed tube'
_diffrn_radiation_type MoK\a
_diffrn_radiation_wavelength 0.71073
_diffrn_reflns_av_R_equivalents 0.0726
_diffrn_reflns_av_sigmaI/netI 0.0948
_diffrn_reflns_limit_h_max 8
_diffrn_reflns_limit_h_min 0
_diffrn_reflns_limit_k_max 18
_diffrn_reflns_limit_k_min -17
_diffrn_reflns_limit_l_max 32
_diffrn_reflns_limit_l_min 0
_diffrn_reflns_number 5267
_diffrn_reflns_theta_full 24.97
_diffrn_reflns_theta_max 24.97
_diffrn_reflns_theta_min 1.50
_diffrn_standards_decay_% 7
_diffrn_standards_interval_time 60
_diffrn_standards_number 3
_exptl_absorpt_coefficient_mu 0.095
_exptl_absorpt_correction_type none
_exptl_crystal_colour yellow
_exptl_crystal_density_diffrn 1.286
_exptl_crystal_density_method 'not measured'
_exptl_crystal_description prism
_exptl_crystal_F_000 1240
_exptl_crystal_size_max 0.34
_exptl_crystal_size_mid 0.30
_exptl_crystal_size_min 0.15
_refine_diff_density_max 0.141
_refine_diff_density_min -0.198
_refine_diff_density_rms 0.041
_refine_ls_extinction_method none
_refine_ls_goodness_of_fit_ref 0.930
_refine_ls_hydrogen_treatment mixed
_refine_ls_matrix_type full
_refine_ls_number_parameters 200
_refine_ls_number_reflns 2637
_refine_ls_number_restraints 0
_refine_ls_restrained_S_all 0.930
_refine_ls_R_factor_all 0.1403
_refine_ls_R_factor_gt 0.0457
_refine_ls_shift/su_max 0.000
_refine_ls_shift/su_mean 0.000
_refine_ls_structure_factor_coef Fsqd
_refine_ls_weighting_details 'calc w=1/[\s^2^(Fo^2^)+(0.0564P)^2^+0.2548P] where P=(Fo^2^+2Fc^2^)/3'
_refine_ls_weighting_scheme calc
_refine_ls_wR_factor_gt 0.0996
_refine_ls_wR_factor_ref 0.1307
_reflns_number_gt 1262
_reflns_number_total 2637
_reflns_threshold_expression >2sigma(I)
_cod_data_source_file cg050317gsi20050704_084250.cif
_cod_data_source_block dmtkt2
_cod_depositor_comments
;
The following automatic conversions were performed:

'_chemical_melting_point' value '202-204\%C' was changed to
'476.1(10)' - it was converted from degrees Celsius(C) to Kelvins(K),
the average value was taken and precision was estimated.

Automatic conversion script
Id: cif_fix_values 1715 2011-07-08 13:25:40Z adriana 
;
_cod_original_cell_volume 3008.7(10)
_cod_original_sg_symbol_Hall ' -P 2ac 2ab'
_cod_original_sg_symbol_H-M Pbca
_cod_database_code 4504567

loop_
_symmetry_equiv_pos_as_xyz
'x, y, z'
'-x+1/2, -y, z+1/2'
'x+1/2, -y+1/2, -z'
'-x, y+1/2, -z+1/2'
'-x, -y, -z'
'x-1/2, y, -z-1/2'
'-x-1/2, y-1/2, z'
'x, -y-1/2, z-1/2'

loop_
_atom_site_label
_atom_site_type_symbol
_atom_site_fract_x
_atom_site_fract_y
_atom_site_fract_z
_atom_site_U_iso_or_equiv
_atom_site_adp_type
_atom_site_occupancy
_atom_site_symmetry_multiplicity
_atom_site_calc_flag
_atom_site_refinement_flags
O36 O 0.0473(3) 0.07344(11) 0.27978(7) 0.0520(6) Uani 1 1 d .
O6 O -0.2142(3) 0.00590(13) 0.41608(7) 0.0508(6) Uani 1 1 d .
O2 O 0.3065(3) 0.10437(13) 0.50988(7) 0.0542(6) Uani 1 1 d .
O32 O 0.2074(3) 0.29347(13) 0.39357(7) 0.0623(7) Uani 1 1 d .
O34 O 0.2310(3) 0.36179(13) 0.22382(8) 0.0639(7) Uani 1 1 d .
C8 C 0.0716(4) 0.12071(17) 0.37521(10) 0.0437(8) Uani 1 1 d .
H8 H 0.0010 0.0734 0.3646 0.052 Uiso 1 1 calc R
C1 C 0.0491(4) 0.05940(16) 0.46093(10) 0.0402(7) Uani 1 1 d .
C36 C 0.1051(4) 0.15843(17) 0.28733(10) 0.0410(7) Uani 1 1 d .
C33 C 0.2214(4) 0.32714(18) 0.30696(11) 0.0470(8) Uani 1 1 d .
H33 H 0.2609 0.3842 0.3135 0.056 Uiso 1 1 calc R
C6 C -0.1057(4) 0.00461(17) 0.45764(9) 0.0402(7) Uani 1 1 d .
C46 C 0.0330(5) 0.04209(19) 0.23023(10) 0.0532(9) Uani 1 1 d .
H46A H -0.054(3) 0.0779(10) 0.2123(4) 0.080 Uiso 1 1 calc R
H46B H -0.008(3) -0.0185(11) 0.23046(10) 0.080 Uiso 1 1 calc R
H46C H 0.151(2) 0.0457(12) 0.2144(4) 0.080 Uiso 1 1 calc R
C35 C 0.1388(4) 0.21515(18) 0.24839(11) 0.0437(7) Uani 1 1 d .
H35 H 0.1230 0.1969 0.2159 0.052 Uiso 1 1 calc R
C32 C 0.1876(4) 0.26973(17) 0.34504(10) 0.0437(8) Uani 1 1 d .
C34 C 0.1965(4) 0.29958(18) 0.25907(11) 0.0454(8) Uani 1 1 d .
C2 C 0.1496(4) 0.05356(17) 0.50489(10) 0.0421(8) Uani 1 1 d .
C31 C 0.1259(4) 0.18298(16) 0.33680(9) 0.0389(7) Uani 1 1 d .
C7 C 0.1087(4) 0.12201(18) 0.42326(10) 0.0457(8) Uani 1 1 d .
H7 H 0.1813 0.1684 0.4342 0.055 Uiso 1 1 calc R
C44 C 0.2182(5) 0.3376(2) 0.17370(11) 0.0655(10) Uani 1 1 d .
H44A H 0.308(3) 0.2894(14) 0.1665(3) 0.098 Uiso 1 1 calc R
H44B H 0.246(3) 0.3898(11) 0.1525(4) 0.098 Uiso 1 1 calc R
H44C H 0.091(3) 0.3162(14) 0.1665(3) 0.098 Uiso 1 1 calc R
C42 C 0.2422(6) 0.3833(2) 0.40515(13) 0.0805(13) Uani 1 1 d .
H42A H 0.363(3) 0.4015(7) 0.3905(9) 0.121 Uiso 1 1 calc R
H42B H 0.246(4) 0.3908(4) 0.4419(8) 0.121 Uiso 1 1 calc R
H42C H 0.142(3) 0.4210(8) 0.3911(9) 0.121 Uiso 1 1 calc R
C9 C 0.2778(6) 0.1839(2) 0.53700(13) 0.0791(13) Uani 1 1 d .
H9A H 0.192(3) 0.2219(11) 0.5189(6) 0.119 Uiso 1 1 calc R
H9B H 0.395(3) 0.2147(10) 0.5412(8) 0.119 Uiso 1 1 calc R
H9C H 0.226(3) 0.1697(4) 0.5696(8) 0.119 Uiso 1 1 calc R
C10 C -0.3639(5) 0.0668(3) 0.41964(14) 0.0762(12) Uani 1 1 d .
H10A H -0.434(2) 0.0550(11) 0.4506(8) 0.114 Uiso 1 1 calc R
H10B H -0.446(3) 0.0594(11) 0.3905(8) 0.114 Uiso 1 1 calc R
H10C H -0.3155(10) 0.1284(13) 0.4203(9) 0.114 Uiso 1 1 calc R

loop_
_atom_site_aniso_label
_atom_site_aniso_U_11
_atom_site_aniso_U_22
_atom_site_aniso_U_33
_atom_site_aniso_U_23
_atom_site_aniso_U_13
_atom_site_aniso_U_12
O36 0.0754(16) 0.0371(11) 0.0434(12) -0.0023(9) 0.0031(11) -0.0118(11)
O6 0.0608(14) 0.0518(12) 0.0396(11) -0.0023(10) -0.0041(11) -0.0058(12)
O2 0.0567(14) 0.0516(12) 0.0543(13) -0.0006(10) 0.0021(11) -0.0129(12)
O32 0.0960(19) 0.0385(11) 0.0524(12) -0.0079(10) -0.0016(13) -0.0142(13)
O34 0.0832(17) 0.0476(12) 0.0609(14) 0.0188(11) 0.0064(14) -0.0064(12)
C8 0.055(2) 0.0321(14) 0.0436(18) -0.0038(13) 0.0019(15) -0.0040(16)
C1 0.0538(19) 0.0313(14) 0.0356(16) -0.0066(13) 0.0097(15) 0.0006(15)
C36 0.0413(17) 0.0328(15) 0.0488(17) -0.0015(14) 0.0004(15) -0.0007(14)
C33 0.0474(19) 0.0296(15) 0.064(2) 0.0035(15) 0.0027(17) -0.0039(14)
C6 0.0532(18) 0.0356(14) 0.0320(15) -0.0063(13) 0.0013(15) 0.0015(16)
C46 0.067(2) 0.0464(17) 0.0466(18) -0.0120(15) -0.0021(17) -0.0015(17)
C35 0.0469(19) 0.0437(15) 0.0407(14) 0.0053(15) 0.0008(15) 0.0015(15)
C32 0.051(2) 0.0345(16) 0.0461(17) -0.0024(14) 0.0007(15) 0.0018(15)
C34 0.0434(19) 0.0408(16) 0.0519(19) 0.0126(15) 0.0046(15) 0.0034(16)
C2 0.0486(19) 0.0365(15) 0.0413(17) -0.0044(14) 0.0070(15) -0.0059(15)
C31 0.0416(18) 0.0313(15) 0.0437(17) 0.0030(13) 0.0028(14) 0.0015(14)
C7 0.058(2) 0.0346(15) 0.0444(17) -0.0011(13) 0.0083(16) -0.0056(16)
C44 0.067(2) 0.072(2) 0.057(2) 0.0235(19) 0.0097(19) -0.002(2)
C42 0.117(4) 0.048(2) 0.077(2) -0.0228(18) 0.004(3) -0.023(2)
C9 0.110(3) 0.055(2) 0.073(2) -0.0184(18) -0.002(2) -0.030(2)
C10 0.071(3) 0.080(3) 0.078(3) -0.005(2) -0.011(2) 0.018(2)

loop_
_atom_type_symbol
_atom_type_description
_atom_type_scat_dispersion_real
_atom_type_scat_dispersion_imag
_atom_type_scat_source
C C 0.0033 0.0016 'International Tables Vol C Tables 4.2.6.8 and 6.1.1.4'
H H 0.0000 0.0000 'International Tables Vol C Tables 4.2.6.8 and 6.1.1.4'
O O 0.0106 0.0060 'International Tables Vol C Tables 4.2.6.8 and 6.1.1.4'

loop_
_geom_angle_atom_site_label_1
_geom_angle_atom_site_label_2
_geom_angle_atom_site_label_3
_geom_angle
_geom_angle_site_symmetry_1
_geom_angle_site_symmetry_3
C36 O36 C46 118.4(2) . .
C6 O6 C10 113.1(2) . .
C2 O2 C9 113.4(2) . .
C32 O32 C42 118.8(2) . .
C34 O34 C44 118.8(2) . .
C7 C8 C31 129.2(3) . .
C7 C8 H8 115.4 . .
C31 C8 H8 115.4 . .
C2 C1 C6 116.0(2) . .
C2 C1 C7 118.6(3) . .
C6 C1 C7 125.4(3) . .
O36 C36 C35 121.7(3) . .
O36 C36 C31 115.2(2) . .
C35 C36 C31 123.1(3) . .
C32 C33 C34 119.5(3) . .
C32 C33 H33 120.2 . .
C34 C33 H33 120.2 . .
O6 C6 C2 118.4(3) . 5_556
O6 C6 C1 120.4(2) . .
C2 C6 C1 121.1(3) 5_556 .
O36 C46 H46A 109.5 . .
O36 C46 H46B 109.5 . .
H46A C46 H46B 109.5 . .
O36 C46 H46C 109.5 . .
H46A C46 H46C 109.5 . .
H46B C46 H46C 109.5 . .
C34 C35 C36 118.2(3) . .
C34 C35 H35 120.9 . .
C36 C35 H35 120.9 . .
O32 C32 C33 122.4(2) . .
O32 C32 C31 115.5(2) . .
C33 C32 C31 122.1(3) . .
O34 C34 C33 115.2(3) . .
O34 C34 C35 123.5(3) . .
C33 C34 C35 121.4(3) . .
C6 C2 O2 118.3(3) 5_556 .
C6 C2 C1 122.9(3) 5_556 .
O2 C2 C1 118.7(2) . .
C36 C31 C32 115.8(2) . .
C36 C31 C8 118.7(2) . .
C32 C31 C8 125.3(2) . .
C8 C7 C1 127.9(3) . .
C8 C7 H7 116.1 . .
C1 C7 H7 116.1 . .
O34 C44 H44A 109.5 . .
O34 C44 H44B 109.5 . .
H44A C44 H44B 109.5 . .
O34 C44 H44C 109.5 . .
H44A C44 H44C 109.5 . .
H44B C44 H44C 109.5 . .
O32 C42 H42A 109.5 . .
O32 C42 H42B 109.5 . .
H42A C42 H42B 109.5 . .
O32 C42 H42C 109.5 . .
H42A C42 H42C 109.5 . .
H42B C42 H42C 109.5 . .
O2 C9 H9A 109.5 . .
O2 C9 H9B 109.5 . .
H9A C9 H9B 109.5 . .
O2 C9 H9C 109.5 . .
H9A C9 H9C 109.5 . .
H9B C9 H9C 109.5 . .
O6 C10 H10A 109.5 . .
O6 C10 H10B 109.5 . .
H10A C10 H10B 109.5 . .
O6 C10 H10C 109.5 . .
H10A C10 H10C 109.5 . .
H10B C10 H10C 109.5 . .

loop_
_geom_bond_atom_site_label_1
_geom_bond_atom_site_label_2
_geom_bond_distance
_geom_bond_site_symmetry_2
O36 C36 1.373(3) .
O36 C46 1.429(3) .
O6 C6 1.378(3) .
O6 C10 1.436(4) .
O2 C2 1.389(3) .
O2 C9 1.429(3) .
O32 C32 1.372(3) .
O32 C42 1.422(3) .
O34 C34 1.367(3) .
O34 C44 1.411(4) .
C8 C7 1.331(4) .
C8 C31 1.462(3) .
C8 H8 0.9300 .
C1 C2 1.403(4) .
C1 C6 1.407(4) .
C1 C7 1.462(4) .
C36 C35 1.384(4) .
C36 C31 1.401(3) .
C33 C32 1.374(4) .
C33 C34 1.376(4) .
C33 H33 0.9300 .
C6 C2 1.384(4) 5_556
C46 H46A 0.9672 .
C46 H46B 0.9672 .
C46 H46C 0.9672 .
C35 C34 1.380(4) .
C35 H35 0.9300 .
C32 C31 1.410(4) .
C2 C6 1.384(4) 5_556
C7 H7 0.9300 .
C44 H44A 1.0013 .
C44 H44B 1.0013 .
C44 H44C 1.0013 .
C42 H42A 1.0045 .
C42 H42B 1.0045 .
C42 H42C 1.0045 .
C9 H9A 0.9835 .
C9 H9B 0.9835 .
C9 H9C 0.9835 .
C10 H10A 0.9997 .
C10 H10B 0.9997 .
C10 H10C 0.9997 .
